data_7057026
loop_
_publ_author_name
'Chu, Xiao-Ya'
'Zhang, Hong-Xia'
'Chang, Yi-Xin'
'Nie, Yao-Yao'
'Cui, Jian-Zhong'
'Gao, Hong-Ling'

_publ_section_title
;
 A series of Ln2 complexes based on an 8-hydroxyquinoline derivative: slow
 magnetization relaxation and photo-luminescence properties
;
_journal_issue 8
_journal_name_full 'New Journal of Chemistry'
_journal_page_first 5688
_journal_paper_doi 10.1039/C7NJ04942K
_journal_volume 42
_journal_year 2018
_chemical_formula_moiety 'C52 H24 Br2 F24 N4 O10 Pr2'
_chemical_formula_sum 'C52 H24 Br2 F24 N4 O10 Pr2'
_chemical_formula_weight 1762.39
_space_group_crystal_system monoclinic
_space_group_IT_number 14
_space_group_name_Hall '-P 2yn'
_space_group_name_H-M_alt 'P 1 21/n 1'
_symmetry_space_group_name_Hall '-P 2yn'
_symmetry_space_group_name_H-M 'P 1 21/n 1'
_atom_sites_solution_hydrogens geom
_atom_sites_solution_primary direct
_audit_creation_date 2018-01-30
_audit_creation_method
;
Olex2 1.2
(compiled 2017.03.28 svn.r3405 for OlexSys, GUI svn.r5337)
;
_audit_update_record
;
2018-01-31 deposited with the CCDC.
2018-02-13 downloaded from the CCDC.
;
_cell_angle_alpha 90
_cell_angle_beta 95.49(3)
_cell_angle_gamma 90
_cell_formula_units_Z 2
_cell_length_a 11.373(2)
_cell_length_b 19.388(4)
_cell_length_c 13.059(3)
_cell_measurement_reflns_used 9696
_cell_measurement_temperature 113(2)
_cell_measurement_theta_max 27.9384
_cell_measurement_theta_min 1.7989
_cell_volume 2866.3(10)
_computing_cell_refinement crystalclear
_computing_data_collection crystalclear
_computing_data_reduction crystalclear
_computing_molecular_graphics 'Olex2 (Dolomanov et al., 2009)'
_computing_publication_material 'Olex2 (Dolomanov et al., 2009)'
_computing_structure_refinement 'ShelXL (Sheldrick, 2015)'
_computing_structure_solution 'ShelXS (Sheldrick, 2008)'
_diffrn_ambient_temperature 113.15
_diffrn_measured_fraction_theta_full 0.980
_diffrn_measured_fraction_theta_max 0.976
_diffrn_measurement_device_type 'Bruker P4'
_diffrn_measurement_method '\w scans'
_diffrn_radiation_monochromator graphite
_diffrn_radiation_type MoK\a
_diffrn_radiation_wavelength 0.71073
_diffrn_reflns_av_R_equivalents 0.0293
_diffrn_reflns_av_unetI/netI 0.0258
_diffrn_reflns_Laue_measured_fraction_full 0.980
_diffrn_reflns_Laue_measured_fraction_max 0.976
_diffrn_reflns_limit_h_max 14
_diffrn_reflns_limit_h_min -14
_diffrn_reflns_limit_k_max 25
_diffrn_reflns_limit_k_min -23
_diffrn_reflns_limit_l_max 17
_diffrn_reflns_limit_l_min -17
_diffrn_reflns_number 26948
_diffrn_reflns_point_group_measured_fraction_full 0.980
_diffrn_reflns_point_group_measured_fraction_max 0.976
_diffrn_reflns_theta_full 25.242
_diffrn_reflns_theta_max 27.959
_diffrn_reflns_theta_min 1.886
_exptl_absorpt_coefficient_mu 3.213
_exptl_absorpt_correction_T_max 0.6991
_exptl_absorpt_correction_T_min 0.5658
_exptl_absorpt_correction_type multi-scan
_exptl_absorpt_process_details crystalclear
_exptl_crystal_colour red
_exptl_crystal_colour_primary red
_exptl_crystal_density_diffrn 2.042
_exptl_crystal_density_method 'not measured'
_exptl_crystal_description block
_exptl_crystal_F_000 1696
_exptl_crystal_size_max 0.2
_exptl_crystal_size_mid 0.18
_exptl_crystal_size_min 0.12
_refine_diff_density_max 1.497
_refine_diff_density_min -1.479
_refine_diff_density_rms 0.147
_refine_ls_extinction_method none
_refine_ls_goodness_of_fit_ref 1.078
_refine_ls_hydrogen_treatment constr
_refine_ls_matrix_type full
_refine_ls_number_parameters 452
_refine_ls_number_reflns 6723
_refine_ls_number_restraints 72
_refine_ls_restrained_S_all 1.097
_refine_ls_R_factor_all 0.0350
_refine_ls_R_factor_gt 0.0316
_refine_ls_shift/su_max 0.002
_refine_ls_shift/su_mean 0.000
_refine_ls_structure_factor_coef Fsqd
_refine_ls_weighting_details 'w=1/[\s^2^(Fo^2^)+(0.0553P)^2^+6.1681P] where P=(Fo^2^+2Fc^2^)/3'
_refine_ls_weighting_scheme calc
_refine_ls_wR_factor_gt 0.0926
_refine_ls_wR_factor_ref 0.0951
_reflns_Friedel_coverage 0.000
_reflns_number_gt 6100
_reflns_number_total 6723
_reflns_threshold_expression 'I > 2\s(I)'
_cod_data_source_file c7nj04942k2.cif
_cod_data_source_block 1
_cod_depositor_comments 'Adding full bibliography for 7057026--7057032.cif.'
_cod_original_cell_volume 2866.2(10)
_cod_database_code 7057026
_shelx_shelxl_version_number 2018/1
_shelx_space_group_comment
;
The symmetry employed for this shelxl refinement is uniquely defined
by the following loop, which should always be used as a source of
symmetry information in preference to the above space-group names.
They are only intended as comments.
;
_shelx_estimated_absorpt_t_max 0.699
_shelx_estimated_absorpt_t_min 0.566
_olex2_refinement_description
;
1. Fixed Uiso
 At 1.2 times of:
  All C(H) groups
2. Uiso/Uaniso restraints and constraints
F7 \\sim F8 \\sim F9 \\sim F7' \\sim F8' \\sim F9': within 2A with sigma of
0.01 and sigma for terminal atoms of 0.02
Uanis(F7) \\sim Ueq, Uanis(F8) \\sim Ueq, Uanis(F9) \\sim Ueq, Uanis(F7') \\sim
Ueq, Uanis(F8') \\sim Ueq, Uanis(F9') \\sim Ueq: with sigma of 0.01 and sigma
for terminal atoms of 0.02
3. Others
 Sof(F7')=Sof(F8')=Sof(F9')=1-FVAR(1)
 Sof(F7)=Sof(F8)=Sof(F9)=FVAR(1)
4.a Aromatic/amide H refined with riding coordinates:
 C3(H3), C8(H8), C13(H13), C14(H14), C15(H15), C17(H17), C18(H18), C20(H20),
 C22(H22), C23(H23), C25(H25), C26(H26)
;
_olex2_submission_special_instructions 'No special instructions were received'

loop_
_space_group_symop_operation_xyz
'x, y, z'
'-x+1/2, y+1/2, -z+1/2'
'-x, -y, -z'
'x-1/2, -y-1/2, z-1/2'

loop_
_atom_site_label
_atom_site_type_symbol
_atom_site_fract_x
_atom_site_fract_y
_atom_site_fract_z
_atom_site_U_iso_or_equiv
_atom_site_adp_type
_atom_site_occupancy
_atom_site_site_symmetry_order
_atom_site_calc_flag
_atom_site_refinement_flags_posn
_atom_site_refinement_flags_adp
_atom_site_refinement_flags_occupancy
_atom_site_disorder_assembly
_atom_site_disorder_group
Pr1 Pr 0.45930(2) 0.09311(2) 0.46865(2) 0.01169(7) Uani 1 1 d . . . . .
Br1 Br 0.67520(4) 0.46472(2) 0.40206(4) 0.03819(11) Uani 1 1 d . . . . .
F1 F 0.7866(3) 0.25884(19) 0.4827(2) 0.0566(9) Uani 1 1 d . . . . .
F2 F 0.8496(2) 0.22774(14) 0.6344(2) 0.0428(6) Uani 1 1 d . . . . .
F3 F 0.7461(2) 0.31855(14) 0.6107(3) 0.0556(8) Uani 1 1 d . . . . .
F4 F 0.5001(3) 0.22812(18) 0.8612(2) 0.0556(8) Uani 1 1 d . . . . .
F5 F 0.3363(3) 0.2096(2) 0.7703(3) 0.0778(12) Uani 1 1 d . . . . .
F6 F 0.4304(4) 0.1263(2) 0.8468(2) 0.0684(10) Uani 1 1 d . . . . .
F7 F 0.6646(7) 0.1589(6) 0.1770(4) 0.084(3) Uani 0.674(12) 1 d . U P A 1
F8 F 0.5146(5) 0.1602(4) 0.0706(5) 0.0549(18) Uani 0.674(12) 1 d . U P A 1
F9 F 0.6168(9) 0.0721(3) 0.0778(8) 0.077(3) Uani 0.674(12) 1 d . U P A 1
F7' F 0.6883(9) 0.1107(10) 0.1643(10) 0.064(4) Uani 0.326(12) 1 d . U P A 2
F8' F 0.5521(16) 0.1794(7) 0.1146(15) 0.068(4) Uani 0.326(12) 1 d . U P A 2
F9' F 0.5617(17) 0.0870(10) 0.0466(10) 0.073(4) Uani 0.326(12) 1 d . U P A 2
F10 F 0.2884(3) -0.07760(17) 0.1338(2) 0.0525(8) Uani 1 1 d . . . . .
F11 F 0.2264(3) -0.08310(14) 0.2829(2) 0.0439(6) Uani 1 1 d . . . . .
F12 F 0.1521(2) -0.00848(16) 0.1753(2) 0.0484(7) Uani 1 1 d . . . . .
O1 O 0.4671(2) 0.12119(14) 0.64628(19) 0.0253(5) Uani 1 1 d . . . . .
O2 O 0.6194(2) 0.17045(13) 0.51379(18) 0.0229(5) Uani 1 1 d . . . . .
O3 O 0.5108(2) 0.12138(14) 0.30179(19) 0.0245(5) Uani 1 1 d . . . . .
O4 O 0.3311(2) 0.03443(14) 0.34029(19) 0.0261(5) Uani 1 1 d . . . . .
O5 O 0.3941(2) -0.01083(13) 0.54176(18) 0.0206(5) Uani 1 1 d . . . . .
N1 N 0.2577(3) 0.10256(15) 0.5211(2) 0.0207(6) Uani 1 1 d . . . . .
N2 N 0.3625(3) 0.21628(16) 0.4536(2) 0.0236(6) Uani 1 1 d . . . . .
C1 C 0.4436(4) 0.1838(3) 0.7962(3) 0.0359(9) Uani 1 1 d . . . . .
C2 C 0.5054(3) 0.1721(2) 0.6987(3) 0.0243(7) Uani 1 1 d . . . . .
C3 C 0.5929(3) 0.2177(2) 0.6769(3) 0.0258(7) Uani 1 1 d . . . . .
H3 H 0.615755 0.254008 0.723464 0.031 Uiso 1 1 calc R . . . .
C4 C 0.6473(3) 0.21039(18) 0.5868(3) 0.0214(6) Uani 1 1 d . . . . .
C5 C 0.7583(3) 0.25476(19) 0.5773(3) 0.0247(7) Uani 1 1 d . . . . .
C6 C 0.5777(3) 0.1195(2) 0.1363(3) 0.0292(8) Uani 1 1 d . . . . .
C7 C 0.5004(3) 0.09042(18) 0.2170(3) 0.0237(7) Uani 1 1 d . . . . .
C8 C 0.4271(3) 0.0363(2) 0.1865(3) 0.0280(7) Uani 1 1 d . . . . .
H8 H 0.432773 0.014462 0.122007 0.034 Uiso 1 1 calc R . . . .
C9 C 0.3441(3) 0.0137(2) 0.2516(3) 0.0245(7) Uani 1 1 d . . . . .
C10 C 0.2526(3) -0.0398(2) 0.2102(3) 0.0324(8) Uani 1 1 d . . . . .
C11 C 0.2116(3) 0.04550(19) 0.5613(3) 0.0217(6) Uani 1 1 d . . . . .
C12 C 0.2837(3) -0.01460(19) 0.5712(2) 0.0213(6) Uani 1 1 d . . . . .
C13 C 0.2364(3) -0.0728(2) 0.6118(3) 0.0238(7) Uani 1 1 d . . . . .
H13 H 0.281859 -0.113920 0.617749 0.029 Uiso 1 1 calc R . . . .
C14 C 0.1217(3) -0.0726(2) 0.6449(3) 0.0271(7) Uani 1 1 d . . . . .
H14 H 0.092190 -0.113492 0.673186 0.032 Uiso 1 1 calc R . . . .
C15 C 0.0524(3) -0.0152(2) 0.6373(3) 0.0284(8) Uani 1 1 d . . . . .
H15 H -0.024583 -0.016156 0.659796 0.034 Uiso 1 1 calc R . . . .
C16 C 0.0961(3) 0.0456(2) 0.5956(3) 0.0245(7) Uani 1 1 d . . . . .
C17 C 0.0319(3) 0.1078(2) 0.5849(3) 0.0285(8) Uani 1 1 d . . . . .
H17 H -0.046135 0.109788 0.604987 0.034 Uiso 1 1 calc R . . . .
C18 C 0.0812(3) 0.1656(2) 0.5456(3) 0.0285(8) Uani 1 1 d . . . . .
H18 H 0.038688 0.207837 0.539136 0.034 Uiso 1 1 calc R . . . .
C19 C 0.1957(3) 0.16062(19) 0.5152(3) 0.0232(7) Uani 1 1 d . . . . .
C20 C 0.2575(3) 0.2214(2) 0.4806(3) 0.0256(7) Uani 1 1 d . . . . .
H20 H 0.219332 0.265047 0.478237 0.031 Uiso 1 1 calc R . . . .
C21 C 0.4265(3) 0.27794(18) 0.4376(3) 0.0228(7) Uani 1 1 d . . . . .
C22 C 0.4277(3) 0.33271(19) 0.5062(3) 0.0275(7) Uani 1 1 d . . . . .
H22 H 0.378353 0.331463 0.560820 0.033 Uiso 1 1 calc R . . . .
C23 C 0.5004(4) 0.3892(2) 0.4956(3) 0.0298(8) Uani 1 1 d . . . . .
H23 H 0.502339 0.426328 0.543228 0.036 Uiso 1 1 calc R . . . .
C24 C 0.5697(3) 0.39026(19) 0.4145(3) 0.0278(7) Uani 1 1 d . . . . .
C25 C 0.5682(3) 0.3371(2) 0.3443(3) 0.0300(8) Uani 1 1 d . . . . .
H25 H 0.615665 0.339281 0.288344 0.036 Uiso 1 1 calc R . . . .
C26 C 0.4969(3) 0.2806(2) 0.3565(3) 0.0273(7) Uani 1 1 d . . . . .
H26 H 0.495910 0.243432 0.309075 0.033 Uiso 1 1 calc R . . . .

loop_
_atom_site_aniso_label
_atom_site_aniso_U_11
_atom_site_aniso_U_22
_atom_site_aniso_U_33
_atom_site_aniso_U_23
_atom_site_aniso_U_13
_atom_site_aniso_U_12
Pr1 0.01079(9) 0.01521(11) 0.00942(9) 0.00010(5) 0.00284(6) 0.00007(5)
Br1 0.0348(2) 0.0267(2) 0.0542(3) 0.00195(17) 0.01017(18) -0.00403(16)
F1 0.0479(16) 0.091(2) 0.0314(13) 0.0078(14) 0.0076(12) -0.0396(16)
F2 0.0183(10) 0.0530(16) 0.0557(16) 0.0177(13) -0.0040(10) -0.0018(10)
F3 0.0366(14) 0.0301(14) 0.103(3) -0.0094(15) 0.0189(15) -0.0081(11)
F4 0.0548(17) 0.081(2) 0.0339(14) -0.0309(14) 0.0187(12) -0.0275(16)
F5 0.0328(15) 0.156(4) 0.0466(18) -0.029(2) 0.0138(13) 0.0152(19)
F6 0.103(3) 0.075(2) 0.0328(15) -0.0056(15) 0.0340(17) -0.033(2)
F7 0.069(4) 0.153(7) 0.031(2) 0.015(4) 0.006(2) -0.077(5)
F8 0.046(3) 0.068(4) 0.051(3) 0.041(3) 0.006(2) 0.005(2)
F9 0.105(5) 0.039(3) 0.101(6) 0.014(3) 0.088(5) 0.024(3)
F7' 0.028(4) 0.116(9) 0.050(6) 0.039(6) 0.020(4) 0.002(6)
F8' 0.085(8) 0.049(6) 0.081(8) 0.038(6) 0.056(6) 0.036(6)
F9' 0.091(9) 0.099(9) 0.033(5) -0.014(5) 0.027(6) -0.032(7)
F10 0.0506(16) 0.0640(18) 0.0454(16) -0.0310(14) 0.0172(13) -0.0207(14)
F11 0.0474(15) 0.0452(15) 0.0389(14) 0.0003(11) 0.0040(12) -0.0192(12)
F12 0.0301(12) 0.0686(19) 0.0435(15) -0.0034(13) -0.0122(11) -0.0055(12)
O1 0.0240(12) 0.0334(14) 0.0186(11) -0.0018(10) 0.0036(9) -0.0067(10)
O2 0.0225(11) 0.0267(13) 0.0199(11) 0.0009(9) 0.0038(9) -0.0009(10)
O3 0.0268(12) 0.0280(13) 0.0192(11) 0.0021(10) 0.0050(9) -0.0013(10)
O4 0.0222(12) 0.0378(15) 0.0185(11) -0.0022(10) 0.0036(9) -0.0050(10)
O5 0.0172(10) 0.0252(12) 0.0204(11) 0.0006(9) 0.0064(9) -0.0004(9)
N1 0.0185(13) 0.0269(15) 0.0166(13) -0.0010(11) 0.0024(10) 0.0005(11)
N2 0.0228(14) 0.0272(15) 0.0208(14) 0.0004(12) 0.0020(11) 0.0025(12)
C1 0.0286(18) 0.057(3) 0.0231(18) -0.0106(18) 0.0079(14) -0.0115(18)
C2 0.0206(15) 0.0337(19) 0.0184(15) -0.0025(13) 0.0006(12) -0.0013(14)
C3 0.0221(16) 0.0318(19) 0.0240(16) -0.0050(14) 0.0037(13) -0.0023(14)
C4 0.0154(14) 0.0252(17) 0.0231(16) 0.0034(13) -0.0006(12) 0.0009(12)
C5 0.0179(15) 0.0276(18) 0.0285(17) 0.0022(14) 0.0007(13) -0.0016(13)
C6 0.0301(18) 0.035(2) 0.0235(17) 0.0075(15) 0.0099(14) 0.0045(16)
C7 0.0214(16) 0.0319(19) 0.0181(16) 0.0050(13) 0.0034(13) 0.0048(13)
C8 0.0302(18) 0.036(2) 0.0181(16) -0.0039(14) 0.0053(13) -0.0014(15)
C9 0.0218(16) 0.0325(19) 0.0191(15) -0.0004(14) 0.0009(12) 0.0012(14)
C10 0.0292(18) 0.046(2) 0.0219(17) -0.0063(16) 0.0037(14) -0.0052(17)
C11 0.0202(15) 0.0279(18) 0.0171(14) -0.0023(13) 0.0029(12) -0.0006(13)
C12 0.0198(15) 0.0284(18) 0.0160(14) -0.0017(12) 0.0041(11) -0.0008(13)
C13 0.0213(16) 0.0272(17) 0.0239(16) -0.0002(14) 0.0078(13) 0.0001(13)
C14 0.0236(17) 0.0309(19) 0.0278(18) 0.0009(15) 0.0076(14) -0.0049(15)
C15 0.0200(16) 0.035(2) 0.0316(19) 0.0024(15) 0.0089(14) 0.0008(14)
C16 0.0185(15) 0.0319(19) 0.0236(16) -0.0013(14) 0.0040(12) 0.0010(13)
C17 0.0201(16) 0.035(2) 0.0315(19) 0.0001(16) 0.0076(14) 0.0031(14)
C18 0.0220(16) 0.033(2) 0.0302(18) -0.0004(15) 0.0025(14) 0.0066(15)
C19 0.0219(15) 0.0268(18) 0.0210(15) 0.0004(13) 0.0019(12) 0.0016(13)
C20 0.0220(16) 0.0284(18) 0.0264(17) 0.0017(14) 0.0016(13) 0.0034(14)
C21 0.0200(15) 0.0243(17) 0.0233(16) 0.0039(13) -0.0026(12) 0.0033(13)
C22 0.0251(17) 0.0267(18) 0.0312(18) -0.0001(15) 0.0060(14) 0.0054(14)
C23 0.0280(18) 0.0273(18) 0.034(2) -0.0016(16) 0.0049(15) 0.0030(15)
C24 0.0250(17) 0.0204(16) 0.038(2) 0.0065(15) 0.0013(15) 0.0000(14)
C25 0.0309(18) 0.031(2) 0.0287(18) 0.0060(15) 0.0068(15) 0.0007(15)
C26 0.0307(18) 0.0254(18) 0.0259(17) 0.0011(14) 0.0036(14) 0.0011(14)

loop_
_atom_type_symbol
_atom_type_description
_atom_type_scat_dispersion_real
_atom_type_scat_dispersion_imag
_atom_type_scat_source
C C 0.0033 0.0016 'International Tables Vol C Tables 4.2.6.8 and 6.1.1.4'
H H 0.0000 0.0000 'International Tables Vol C Tables 4.2.6.8 and 6.1.1.4'
Br Br -0.2901 2.4595 'International Tables Vol C Tables 4.2.6.8 and 6.1.1.4'
F F 0.0171 0.0103 'International Tables Vol C Tables 4.2.6.8 and 6.1.1.4'
N N 0.0061 0.0033 'International Tables Vol C Tables 4.2.6.8 and 6.1.1.4'
O O 0.0106 0.0060 'International Tables Vol C Tables 4.2.6.8 and 6.1.1.4'
Pr Pr -0.2180 2.8214 'International Tables Vol C Tables 4.2.6.8 and 6.1.1.4'

loop_
_geom_angle_atom_site_label_1
_geom_angle_atom_site_label_2
_geom_angle_atom_site_label_3
_geom_angle
_geom_angle_site_symmetry_1
_geom_angle_site_symmetry_3
O1 Pr1 Pr1 91.24(7) . 3_656
O1 Pr1 O2 70.05(8) . .
O1 Pr1 O4 138.93(8) . .
O1 Pr1 O5 77.66(9) . .
O1 Pr1 N1 70.15(9) . .
O1 Pr1 N2 80.87(9) . .
O2 Pr1 Pr1 112.29(6) . 3_656
O2 Pr1 O4 150.17(8) . .
O2 Pr1 N1 126.37(9) . .
O2 Pr1 N2 75.65(9) . .
O3 Pr1 Pr1 109.93(6) . 3_656
O3 Pr1 O1 148.62(9) . .
O3 Pr1 O2 80.36(9) . .
O3 Pr1 O4 69.82(9) . .
O3 Pr1 O5 132.66(9) . .
O3 Pr1 N1 123.79(9) . .
O3 Pr1 N2 81.95(9) . .
O4 Pr1 Pr1 79.58(7) . 3_656
O4 Pr1 N1 73.13(9) . .
O4 Pr1 N2 99.00(9) . .
O5 Pr1 Pr1 36.61(6) 3_656 3_656
O5 Pr1 Pr1 35.59(5) . 3_656
O5 Pr1 O1 104.75(9) 3_656 .
O5 Pr1 O2 133.81(8) . .
O5 Pr1 O2 84.90(9) 3_656 .
O5 Pr1 O3 82.14(9) 3_656 .
O5 Pr1 O4 71.76(9) . .
O5 Pr1 O4 91.43(9) 3_656 .
O5 Pr1 O5 72.20(9) 3_656 .
O5 Pr1 N1 67.49(9) . .
O5 Pr1 N1 139.54(9) 3_656 .
O5 Pr1 N2 156.63(9) 3_656 .
O5 Pr1 N2 130.94(9) . .
N1 Pr1 Pr1 103.01(7) . 3_656
N1 Pr1 N2 63.82(10) . .
N2 Pr1 Pr1 166.30(6) . 3_656
C2 O1 Pr1 133.7(2) . .
C4 O2 Pr1 135.3(2) . .
C7 O3 Pr1 133.5(2) . .
C9 O4 Pr1 133.1(2) . .
Pr1 O5 Pr1 107.80(9) 3_656 .
C12 O5 Pr1 119.6(2) . .
C12 O5 Pr1 132.3(2) . 3_656
C11 N1 Pr1 116.9(2) . .
C19 N1 Pr1 123.4(2) . .
C19 N1 C11 119.6(3) . .
C20 N2 Pr1 116.4(3) . .
C20 N2 C21 118.5(3) . .
C21 N2 Pr1 123.8(2) . .
F4 C1 F5 107.1(4) . .
F4 C1 C2 113.3(3) . .
F5 C1 C2 109.0(3) . .
F6 C1 F4 107.4(4) . .
F6 C1 F5 107.5(4) . .
F6 C1 C2 112.1(4) . .
O1 C2 C1 114.1(3) . .
O1 C2 C3 127.6(3) . .
C3 C2 C1 118.3(3) . .
C2 C3 H3 120.1 . .
C2 C3 C4 119.8(3) . .
C4 C3 H3 120.1 . .
O2 C4 C3 127.7(3) . .
O2 C4 C5 115.8(3) . .
C3 C4 C5 116.5(3) . .
F1 C5 F2 107.7(3) . .
F1 C5 F3 107.3(3) . .
F1 C5 C4 112.7(3) . .
F2 C5 C4 109.7(3) . .
F3 C5 F2 106.6(3) . .
F3 C5 C4 112.5(3) . .
F7 C6 F8 104.8(5) . .
F7 C6 C7 112.9(4) . .
F8 C6 C7 110.5(4) . .
F9 C6 F7 111.2(6) . .
F9 C6 F8 103.6(6) . .
F9 C6 C7 113.1(4) . .
F7' C6 F9' 103.6(10) . .
F7' C6 C7 111.2(6) . .
F8' C6 F7' 113.4(11) . .
F8' C6 F9' 103.7(11) . .
F8' C6 C7 111.5(6) . .
F9' C6 C7 113.0(7) . .
O3 C7 C6 114.6(3) . .
O3 C7 C8 128.6(3) . .
C8 C7 C6 116.8(3) . .
C7 C8 H8 120.4 . .
C7 C8 C9 119.2(3) . .
C9 C8 H8 120.4 . .
O4 C9 C8 127.5(3) . .
O4 C9 C10 114.2(3) . .
C8 C9 C10 118.2(3) . .
F10 C10 F12 107.9(3) . .
F10 C10 C9 113.0(3) . .
F11 C10 F10 107.1(4) . .
F11 C10 F12 106.8(3) . .
F11 C10 C9 111.6(3) . .
F12 C10 C9 110.1(3) . .
N1 C11 C12 117.7(3) . .
N1 C11 C16 121.5(3) . .
C12 C11 C16 120.8(3) . .
O5 C12 C11 118.2(3) . .
O5 C12 C13 124.2(3) . .
C13 C12 C11 117.6(3) . .
C12 C13 H13 119.3 . .
C12 C13 C14 121.4(3) . .
C14 C13 H13 119.3 . .
C13 C14 H14 119.2 . .
C15 C14 C13 121.7(4) . .
C15 C14 H14 119.2 . .
C14 C15 H15 120.4 . .
C14 C15 C16 119.3(3) . .
C16 C15 H15 120.4 . .
C15 C16 C11 119.2(3) . .
C15 C16 C17 123.8(3) . .
C17 C16 C11 117.0(3) . .
C16 C17 H17 119.7 . .
C18 C17 C16 120.6(3) . .
C18 C17 H17 119.7 . .
C17 C18 H18 120.9 . .
C17 C18 C19 118.2(4) . .
C19 C18 H18 120.9 . .
N1 C19 C18 123.1(3) . .
N1 C19 C20 115.6(3) . .
C18 C19 C20 121.2(3) . .
N2 C20 C19 120.6(3) . .
N2 C20 H20 119.7 . .
C19 C20 H20 119.7 . .
C22 C21 N2 121.4(3) . .
C26 C21 N2 118.9(3) . .
C26 C21 C22 119.5(3) . .
C21 C22 H22 119.7 . .
C23 C22 C21 120.6(4) . .
C23 C22 H22 119.7 . .
C22 C23 H23 120.7 . .
C24 C23 C22 118.5(4) . .
C24 C23 H23 120.7 . .
C23 C24 Br1 119.4(3) . .
C25 C24 Br1 118.8(3) . .
C25 C24 C23 121.8(4) . .
C24 C25 H25 120.4 . .
C24 C25 C26 119.1(4) . .
C26 C25 H25 120.4 . .
C21 C26 H26 119.8 . .
C25 C26 C21 120.4(4) . .
C25 C26 H26 119.8 . .

loop_
_geom_bond_atom_site_label_1
_geom_bond_atom_site_label_2
_geom_bond_distance
_geom_bond_site_symmetry_2
Pr1 Pr1 3.7972(8) 3_656
Pr1 O1 2.376(2) .
Pr1 O2 2.389(2) .
Pr1 O3 2.374(2) .
Pr1 O4 2.400(3) .
Pr1 O5 2.379(2) .
Pr1 O5 2.321(2) 3_656
Pr1 N1 2.462(3) .
Pr1 N2 2.629(3) .
Br1 C24 1.894(4) .
F1 C5 1.309(4) .
F2 C5 1.327(4) .
F3 C5 1.323(5) .
F4 C1 1.329(5) .
F5 C1 1.333(5) .
F6 C1 1.313(6) .
F7 C6 1.320(7) .
F8 C6 1.325(7) .
F9 C6 1.301(7) .
F7' C6 1.287(11) .
F8' C6 1.224(13) .
F9' C6 1.326(14) .
F10 C10 1.333(5) .
F11 C10 1.323(5) .
F12 C10 1.335(5) .
O1 C2 1.255(4) .
O2 C4 1.245(4) .
O3 C7 1.255(4) .
O4 C9 1.248(4) .
O5 C12 1.350(4) .
N1 C11 1.352(5) .
N1 C19 1.326(5) .
N2 C20 1.281(5) .
N2 C21 1.425(5) .
C1 C2 1.529(5) .
C2 C3 1.381(5) .
C3 H3 0.9500 .
C3 C4 1.388(5) .
C4 C5 1.542(5) .
C6 C7 1.543(5) .
C7 C8 1.376(5) .
C8 H8 0.9500 .
C8 C9 1.400(5) .
C9 C10 1.530(5) .
C11 C12 1.423(5) .
C11 C16 1.428(4) .
C12 C13 1.378(5) .
C13 H13 0.9500 .
C13 C14 1.412(5) .
C14 H14 0.9500 .
C14 C15 1.361(5) .
C15 H15 0.9500 .
C15 C16 1.409(5) .
C16 C17 1.409(5) .
C17 H17 0.9500 .
C17 C18 1.374(6) .
C18 H18 0.9500 .
C18 C19 1.400(5) .
C19 C20 1.466(5) .
C20 H20 0.9500 .
C21 C22 1.388(5) .
C21 C26 1.388(5) .
C22 H22 0.9500 .
C22 C23 1.386(6) .
C23 H23 0.9500 .
C23 C24 1.381(6) .
C24 C25 1.378(6) .
C25 H25 0.9500 .
C25 C26 1.381(5) .
C26 H26 0.9500 .

loop_
_geom_torsion_atom_site_label_1
_geom_torsion_atom_site_label_2
_geom_torsion_atom_site_label_3
_geom_torsion_atom_site_label_4
_geom_torsion
_geom_torsion_site_symmetry_1
Pr1 O1 C2 C1 153.0(3) .
Pr1 O1 C2 C3 -25.7(6) .
Pr1 O2 C4 C3 6.9(6) .
Pr1 O2 C4 C5 -175.7(2) .
Pr1 O3 C7 C6 -163.4(2) .
Pr1 O3 C7 C8 19.0(6) .
Pr1 O4 C9 C8 -21.1(6) .
Pr1 O4 C9 C10 162.4(3) .
Pr1 O5 C12 C11 -175.4(2) 3_656
Pr1 O5 C12 C11 -2.8(4) .
Pr1 O5 C12 C13 178.3(3) .
Pr1 O5 C12 C13 5.7(5) 3_656
Pr1 N1 C11 C12 0.8(4) .
Pr1 N1 C11 C16 179.1(2) .
Pr1 N1 C19 C18 -179.8(3) .
Pr1 N1 C19 C20 -3.4(4) .
Pr1 N2 C20 C19 -1.5(4) .
Pr1 N2 C21 C22 -122.2(3) .
Pr1 N2 C21 C26 52.2(4) .
Br1 C24 C25 C26 176.1(3) .
F4 C1 C2 O1 166.8(4) .
F4 C1 C2 C3 -14.3(6) .
F5 C1 C2 O1 -74.0(5) .
F5 C1 C2 C3 104.9(4) .
F6 C1 C2 O1 44.9(5) .
F6 C1 C2 C3 -136.2(4) .
F7 C6 C7 O3 17.6(8) .
F7 C6 C7 C8 -164.5(7) .
F8 C6 C7 O3 -99.5(6) .
F8 C6 C7 C8 78.5(6) .
F9 C6 C7 O3 144.9(7) .
F9 C6 C7 C8 -37.1(7) .
F7' C6 C7 O3 66.0(11) .
F7' C6 C7 C8 -116.1(11) .
F8' C6 C7 O3 -61.7(13) .
F8' C6 C7 C8 116.3(13) .
F9' C6 C7 O3 -178.0(12) .
F9' C6 C7 C8 0.0(12) .
O1 C2 C3 C4 1.4(6) .
O2 C4 C5 F1 18.7(5) .
O2 C4 C5 F2 -101.3(4) .
O2 C4 C5 F3 140.3(3) .
O3 C7 C8 C9 5.8(6) .
O4 C9 C10 F10 -158.9(4) .
O4 C9 C10 F11 -38.1(5) .
O4 C9 C10 F12 80.4(4) .
O5 C12 C13 C14 177.5(3) .
N1 C11 C12 O5 1.2(5) .
N1 C11 C12 C13 -179.7(3) .
N1 C11 C16 C15 -179.8(3) .
N1 C11 C16 C17 0.4(5) .
N1 C19 C20 N2 3.2(5) .
N2 C21 C22 C23 173.0(3) .
N2 C21 C26 C25 -174.1(3) .
C1 C2 C3 C4 -177.3(3) .
C2 C3 C4 O2 8.0(6) .
C2 C3 C4 C5 -169.4(3) .
C3 C4 C5 F1 -163.5(3) .
C3 C4 C5 F2 76.5(4) .
C3 C4 C5 F3 -42.0(5) .
C6 C7 C8 C9 -171.8(3) .
C7 C8 C9 O4 -4.5(6) .
C7 C8 C9 C10 171.8(3) .
C8 C9 C10 F10 24.2(5) .
C8 C9 C10 F11 145.1(4) .
C8 C9 C10 F12 -96.5(4) .
C11 N1 C19 C18 -2.5(5) .
C11 N1 C19 C20 173.8(3) .
C11 C12 C13 C14 -1.5(5) .
C11 C16 C17 C18 -1.7(6) .
C12 C11 C16 C15 -1.6(5) .
C12 C11 C16 C17 178.7(3) .
C12 C13 C14 C15 0.6(6) .
C13 C14 C15 C16 -0.2(6) .
C14 C15 C16 C11 0.7(5) .
C14 C15 C16 C17 -179.6(4) .
C15 C16 C17 C18 178.6(4) .
C16 C11 C12 O5 -177.1(3) .
C16 C11 C12 C13 2.0(5) .
C16 C17 C18 C19 0.9(6) .
C17 C18 C19 N1 1.2(6) .
C17 C18 C19 C20 -174.9(3) .
C18 C19 C20 N2 179.6(4) .
C19 N1 C11 C12 -176.7(3) .
C19 N1 C11 C16 1.6(5) .
C20 N2 C21 C22 44.6(5) .
C20 N2 C21 C26 -140.9(4) .
C21 N2 C20 C19 -169.4(3) .
C21 C22 C23 C24 1.1(6) .
C22 C21 C26 C25 0.4(5) .
C22 C23 C24 Br1 -177.0(3) .
C22 C23 C24 C25 0.1(6) .
C23 C24 C25 C26 -1.1(6) .
C24 C25 C26 C21 0.8(6) .
C26 C21 C22 C23 -1.4(5) .
